data_9007822
loop_
_publ_author_name
'Riou, A.'
'Gerault, Y.'
'Cudennec, Y.'

_publ_section_title
;
 Ammonium bismuth chromate dichromate monohydrate
;
_journal_name_full 'Acta Crystallographica, Section C'
_journal_page_first 1915
_journal_page_last 1916
_journal_paper_doi 10.1107/S0108270190004310
_journal_volume 46
_journal_year 1990
_chemical_formula_structural NH4Bi(CrO4)(Cr2O7).H2O
_chemical_formula_sum 'Bi Cr3 H2 N O12'
_space_group_IT_number 2
_symmetry_space_group_name_Hall '-P 1'
_symmetry_space_group_name_H-M 'P -1'
_cell_angle_alpha 80.28
_cell_angle_beta 90.52
_cell_angle_gamma 86.49
_cell_formula_units_Z 2
_cell_length_a 6.916
_cell_length_b 7.249
_cell_length_c 10.798
_cell_volume 532.472
_exptl_crystal_density_diffrn 3.574
_cod_original_formula_sum 'N Bi Cr3 O12 H2'
_cod_database_code 9007822

loop_
_symmetry_equiv_pos_as_xyz
x,y,z
-x,-y,-z

loop_
_atom_site_label
_atom_site_type_symbol
_atom_site_fract_x
_atom_site_fract_y
_atom_site_fract_z
_atom_site_U_iso_or_equiv
_atom_site_attached_hydrogens
N N 0.87000 0.01500 0.31300 0.02913 .
Bi Bi 0.34412 0.20675 0.07529 0.01339 .
Cr1 Cr1 0.83690 0.24620 0.95810 0.00988 .
Cr2 Cr2 0.35230 0.47100 0.74350 0.01431 .
Cr3 Cr3 0.58920 0.19300 0.60980 0.01697 .
O1 O 0.91900 0.23500 0.82200 0.02786 .
O2 O 0.02300 0.20300 0.06500 0.02153 .
O3 O 0.67600 0.07700 0.00000 0.01773 .
O4 O 0.72100 0.45200 0.95400 0.02786 .
O5 O 0.61800 0.33200 0.21500 0.02533 .
O6 O 0.83300 0.51500 0.34800 0.03293 .
O7 O 0.67600 0.70300 0.13600 0.02026 .
O8 O 0.43800 0.58700 0.33600 0.02026 .
O9 O 0.56500 0.03400 0.73400 0.02786 .
O10 O 0.79500 0.17700 0.54500 0.03420 .
O11 O 0.58700 0.81400 0.48900 0.03293 .
Wat O 0.81300 0.71100 0.71200 0.02660 2

_database_code_amcsd 0010184
